data_1567041
loop_
_publ_author_name
'Xu, Zhen'
'Hean, Duane'
'Yuan, Jennifer'
'Wolf, Michael O.'

_publ_section_title
;
 Control of photoluminescence quantum yield and long-lived triplet
 emission lifetime in organic alloys
;
_journal_name_full 'Chemical Science'
_journal_paper_doi 10.1039/D2SC01922A
_journal_year 2022
_chemical_formula_moiety 'C19.359 H13.077 Br0.641 N O'
_chemical_formula_sum 'C19.36 H13.07 Br0.64 N O'
_chemical_formula_weight 327.01
_space_group_crystal_system monoclinic
_space_group_IT_number 14
_space_group_name_Hall '-P 2yn'
_space_group_name_H-M_alt 'P 1 21/n 1'
_atom_sites_solution_hydrogens geom
_atom_sites_solution_primary dual
_audit_creation_date 2021-01-14
_audit_creation_method
;
Olex2 1.3
(compiled 2020.11.12 svn.r5f609507 for OlexSys, GUI svn.r6226)
;
_audit_update_record
;
2021-10-17 deposited with the CCDC.	2022-05-17 downloaded from the CCDC.
;
_cell_angle_alpha 90
_cell_angle_beta 95.063(2)
_cell_angle_gamma 90
_cell_formula_units_Z 4
_cell_length_a 11.5265(6)
_cell_length_b 10.1543(5)
_cell_length_c 12.3229(7)
_cell_measurement_reflns_used 9191
_cell_measurement_temperature 100
_cell_measurement_theta_max 30.489
_cell_measurement_theta_min 2.320
_cell_volume 1436.69(13)
_computing_cell_refinement 'SAINT V8.40A (Bruker, 2019)'
_computing_data_reduction 'SAINT V8.40A (Bruker, 2019)'
_computing_molecular_graphics 'Olex2 1.3 (Dolomanov et al., 2009)'
_computing_publication_material 'Olex2 1.3 (Dolomanov et al., 2009)'
_computing_structure_refinement 'SHELXL 2017/1 (Sheldrick, 2015)'
_computing_structure_solution 'SHELXT 2014/5 (Sheldrick, 2014)'
_diffrn_ambient_temperature 100
_diffrn_measured_fraction_theta_full 1.000
_diffrn_measured_fraction_theta_max 0.992
_diffrn_measurement_device_type 'Bruker APEX-II CCD'
_diffrn_measurement_method '\f and \w scans'
_diffrn_radiation_type MoK\a
_diffrn_radiation_wavelength 0.71073
_diffrn_reflns_av_R_equivalents 0.0369
_diffrn_reflns_av_unetI/netI 0.0292
_diffrn_reflns_Laue_measured_fraction_full 1.000
_diffrn_reflns_Laue_measured_fraction_max 0.992
_diffrn_reflns_limit_h_max 16
_diffrn_reflns_limit_h_min -16
_diffrn_reflns_limit_k_max 14
_diffrn_reflns_limit_k_min -9
_diffrn_reflns_limit_l_max 17
_diffrn_reflns_limit_l_min -17
_diffrn_reflns_number 24000
_diffrn_reflns_point_group_measured_fraction_full 1.000
_diffrn_reflns_point_group_measured_fraction_max 0.992
_diffrn_reflns_theta_full 25.242
_diffrn_reflns_theta_max 30.563
_diffrn_reflns_theta_min 2.319
_diffrn_source_current 30.0
_diffrn_source_power 1.35
_diffrn_source_voltage 45.0
_diffrn_standards_number 0
_exptl_absorpt_coefficient_mu 1.868
_exptl_absorpt_correction_T_max 0.7461
_exptl_absorpt_correction_T_min 0.4604
_exptl_absorpt_correction_type multi-scan
_exptl_absorpt_process_details
;
SADABS-2016/2 (Bruker,2016/2) was used for absorption correction.
wR2(int) was 0.0934 before and 0.0429 after correction.
The Ratio of minimum to maximum transmission is 0.6171.
The \l/2 correction factor is Not present.
;
_exptl_crystal_colour colourless
_exptl_crystal_colour_primary colourless
_exptl_crystal_density_diffrn 1.512
_exptl_crystal_description prism
_exptl_crystal_F_000 667
_exptl_crystal_size_max 0.399
_exptl_crystal_size_mid 0.389
_exptl_crystal_size_min 0.379
_refine_diff_density_max 0.589
_refine_diff_density_min -0.409
_refine_diff_density_rms 0.074
_refine_ls_extinction_method none
_refine_ls_goodness_of_fit_ref 1.043
_refine_ls_hydrogen_treatment constr
_refine_ls_matrix_type full
_refine_ls_number_parameters 204
_refine_ls_number_reflns 4369
_refine_ls_number_restraints 354
_refine_ls_restrained_S_all 1.002
_refine_ls_R_factor_all 0.0455
_refine_ls_R_factor_gt 0.0339
_refine_ls_shift/su_max 0.001
_refine_ls_shift/su_mean 0.000
_refine_ls_structure_factor_coef Fsqd
_refine_ls_weighting_details 'w=1/[\s^2^(Fo^2^)+(0.0387P)^2^+0.8056P] where P=(Fo^2^+2Fc^2^)/3'
_refine_ls_weighting_scheme calc
_refine_ls_wR_factor_gt 0.0775
_refine_ls_wR_factor_ref 0.0815
_reflns_Friedel_coverage 0.000
_reflns_number_gt 3683
_reflns_number_total 4369
_reflns_threshold_expression 'I > 2\s(I)'
_cod_data_source_file d2sc01922a2.cif
_cod_data_source_block mw410_a
_cod_database_code 1567041
_shelx_shelxl_version_number 2017/1
_shelx_space_group_comment
;
The symmetry employed for this shelxl refinement is uniquely defined
by the following loop, which should always be used as a source of
symmetry information in preference to the above space-group names.
They are only intended as comments.
;
_shelx_estimated_absorpt_t_max 0.538
_shelx_estimated_absorpt_t_min 0.523
_olex2_refinement_description
;
1. Fixed Uiso
 At 1.2 times of:
  All C(H) groups
 At 1.5 times of:
  All C(H,H,H) groups
2. Uiso/Uaniso restraints and constraints
All non-hydrogen atoms have similar U: within 2A with sigma of 0.04 and sigma
for terminal atoms of 0.08 within 2A
Uanis(C1) = Uanis(C2)
3. Rigid body (RIGU) restrains
 All non-hydrogen atoms
 with sigma for 1-2 distances of 0.004 and sigma for 1-3 distances of 0.004
4. Others
 Sof(Br1)=1-FVAR(1)
 Sof(C1)=Sof(H1A)=Sof(H1B)=Sof(H1C)=FVAR(1)
5.a Aromatic/amide H refined with riding coordinates:
 C3(H3), C4(H4), C6(H6), C7(H7), C10(H10), C11(H11), C12(H12), C13(H13),
 C16(H16), C17(H17), C18(H18), C19(H19)
5.b Idealised Me refined as rotating group:
 C1(H1A,H1B,H1C)
;
_olex2_submission_special_instructions 'No special instructions were received'

loop_
_space_group_symop_operation_xyz
'x, y, z'
'-x+1/2, y+1/2, -z+1/2'
'-x, -y, -z'
'x-1/2, -y-1/2, z-1/2'

loop_
_atom_site_label
_atom_site_type_symbol
_atom_site_fract_x
_atom_site_fract_y
_atom_site_fract_z
_atom_site_U_iso_or_equiv
_atom_site_adp_type
_atom_site_occupancy
_atom_site_site_symmetry_order
_atom_site_calc_flag
_atom_site_refinement_flags_posn
_atom_site_refinement_flags_adp
_atom_site_refinement_flags_occupancy
_atom_site_disorder_assembly
_atom_site_disorder_group
O1 O 0.60342(10) 0.13985(12) 0.78476(9) 0.0224(3) Uani 1 1 d . U . . .
N1 N 0.65893(10) 0.19852(12) 0.61933(9) 0.0115(2) Uani 1 1 d . U . . .
C2 C 0.48398(12) 0.61005(15) 0.78153(11) 0.0139(3) Uani 1 1 d . U . . .
C3 C 0.54453(12) 0.53787(15) 0.86433(11) 0.0150(3) Uani 1 1 d . U . . .
H3 H 0.557021 0.573582 0.935660 0.018 Uiso 1 1 calc R U . . .
C4 C 0.58649(12) 0.41368(15) 0.84221(10) 0.0144(3) Uani 1 1 d . U . . .
H4 H 0.625641 0.363034 0.899026 0.017 Uiso 1 1 calc R U . . .
C5 C 0.57130(11) 0.36272(15) 0.73638(10) 0.0116(3) Uani 1 1 d . U . . .
C6 C 0.50875(12) 0.43527(15) 0.65438(10) 0.0126(3) Uani 1 1 d . U . . .
H6 H 0.496960 0.400215 0.582780 0.015 Uiso 1 1 calc R U . . .
C7 C 0.46374(12) 0.55810(15) 0.67679(11) 0.0134(3) Uani 1 1 d . U . . .
H7 H 0.419634 0.606268 0.621388 0.016 Uiso 1 1 calc R U . . .
C8 C 0.61298(12) 0.22647(15) 0.71808(10) 0.0132(3) Uani 1 1 d . U . . .
C9 C 0.65573(11) 0.07190(14) 0.57095(10) 0.0122(3) Uani 1 1 d . U . . .
C10 C 0.60915(12) -0.04510(15) 0.60630(12) 0.0158(3) Uani 1 1 d . U . . .
H10 H 0.573773 -0.049661 0.672972 0.019 Uiso 1 1 calc R U . . .
C11 C 0.61638(13) -0.15505(16) 0.54029(13) 0.0194(3) Uani 1 1 d . U . . .
H11 H 0.585897 -0.236533 0.562839 0.023 Uiso 1 1 calc R U . . .
C12 C 0.66736(13) -0.14916(16) 0.44142(13) 0.0195(3) Uani 1 1 d . U . . .
H12 H 0.670420 -0.226009 0.397798 0.023 Uiso 1 1 calc R U . . .
C13 C 0.71336(12) -0.03205(15) 0.40680(11) 0.0160(3) Uani 1 1 d . U . . .
H13 H 0.747805 -0.027770 0.339636 0.019 Uiso 1 1 calc R U . . .
C14 C 0.70828(11) 0.07945(14) 0.47217(10) 0.0123(3) Uani 1 1 d . U . . .
C15 C 0.75187(11) 0.21246(14) 0.46276(10) 0.0114(3) Uani 1 1 d . U . . .
C16 C 0.82054(12) 0.27128(16) 0.38833(11) 0.0150(3) Uani 1 1 d . U . . .
H16 H 0.841170 0.224088 0.326301 0.018 Uiso 1 1 calc R U . . .
C17 C 0.85796(12) 0.39954(16) 0.40661(11) 0.0172(3) Uani 1 1 d . U . . .
H17 H 0.903743 0.441162 0.356102 0.021 Uiso 1 1 calc R U . . .
C18 C 0.82899(12) 0.46851(16) 0.49878(11) 0.0166(3) Uani 1 1 d . U . . .
H18 H 0.856347 0.556111 0.510109 0.020 Uiso 1 1 calc R U . . .
C19 C 0.76110(12) 0.41187(15) 0.57421(11) 0.0141(3) Uani 1 1 d . U . . .
H19 H 0.742308 0.458819 0.637007 0.017 Uiso 1 1 calc R U . . .
C20 C 0.72176(11) 0.28386(14) 0.55422(10) 0.0112(3) Uani 1 1 d . U . . .
C1 C 0.4387(8) 0.7554(9) 0.8048(8) 0.0139(3) Uani 0.3591(15) 1 d . U P A 1
H1A H 0.372720 0.750268 0.849652 0.021 Uiso 0.3591(15) 1 calc R U P A 1
H1B H 0.413884 0.798821 0.735604 0.021 Uiso 0.3591(15) 1 calc R U P A 1
H1C H 0.501753 0.806260 0.843481 0.021 Uiso 0.3591(15) 1 calc R U P A 1
Br1 Br 0.43043(4) 0.77797(4) 0.81305(4) 0.01617(9) Uani 0.6409(15) 1 d . U P A 2

loop_
_atom_site_aniso_label
_atom_site_aniso_U_11
_atom_site_aniso_U_22
_atom_site_aniso_U_33
_atom_site_aniso_U_23
_atom_site_aniso_U_13
_atom_site_aniso_U_12
O1 0.0322(6) 0.0195(6) 0.0173(5) 0.0069(4) 0.0120(4) 0.0056(5)
N1 0.0124(5) 0.0117(6) 0.0112(5) 0.0014(4) 0.0056(4) 0.0002(4)
C2 0.0108(6) 0.0157(7) 0.0157(6) -0.0020(5) 0.0045(4) -0.0018(5)
C3 0.0129(6) 0.0207(8) 0.0119(5) -0.0038(5) 0.0030(4) -0.0019(5)
C4 0.0125(6) 0.0205(8) 0.0106(5) 0.0006(5) 0.0024(4) 0.0008(5)
C5 0.0101(5) 0.0147(7) 0.0107(5) 0.0007(5) 0.0048(4) -0.0003(5)
C6 0.0120(6) 0.0156(7) 0.0105(5) -0.0006(5) 0.0033(4) -0.0010(5)
C7 0.0121(6) 0.0152(7) 0.0130(5) 0.0016(5) 0.0025(4) 0.0003(5)
C8 0.0124(6) 0.0162(7) 0.0114(5) 0.0013(5) 0.0039(4) 0.0015(5)
C9 0.0092(5) 0.0138(7) 0.0139(5) -0.0004(5) 0.0024(4) 0.0016(5)
C10 0.0125(6) 0.0161(7) 0.0195(6) 0.0022(5) 0.0050(5) -0.0010(5)
C11 0.0162(6) 0.0146(8) 0.0275(7) 0.0004(6) 0.0026(5) -0.0035(6)
C12 0.0160(6) 0.0170(8) 0.0258(7) -0.0065(6) 0.0029(5) -0.0015(6)
C13 0.0120(6) 0.0189(8) 0.0173(6) -0.0031(5) 0.0033(5) 0.0013(5)
C14 0.0092(5) 0.0148(7) 0.0131(5) 0.0006(5) 0.0018(4) 0.0014(5)
C15 0.0097(5) 0.0136(7) 0.0113(5) 0.0004(5) 0.0026(4) 0.0013(5)
C16 0.0128(6) 0.0201(8) 0.0128(5) 0.0015(5) 0.0056(4) 0.0018(5)
C17 0.0147(6) 0.0220(8) 0.0160(6) 0.0039(6) 0.0073(5) -0.0024(6)
C18 0.0160(6) 0.0167(8) 0.0178(6) 0.0013(5) 0.0044(5) -0.0042(5)
C19 0.0132(6) 0.0163(7) 0.0131(5) -0.0007(5) 0.0037(4) -0.0015(5)
C20 0.0092(5) 0.0145(7) 0.0102(5) 0.0026(5) 0.0028(4) 0.0002(5)
C1 0.0108(6) 0.0157(7) 0.0157(6) -0.0020(5) 0.0045(4) -0.0018(5)
Br1 0.01927(14) 0.01081(18) 0.01945(14) -0.00474(12) 0.00747(9) -0.00002(12)

loop_
_atom_type_symbol
_atom_type_description
_atom_type_scat_dispersion_real
_atom_type_scat_dispersion_imag
_atom_type_scat_source
C C 0.0033 0.0016 'International Tables Vol C Tables 4.2.6.8 and 6.1.1.4'
H H 0.0000 0.0000 'International Tables Vol C Tables 4.2.6.8 and 6.1.1.4'
Br Br -0.2901 2.4595 'International Tables Vol C Tables 4.2.6.8 and 6.1.1.4'
N N 0.0061 0.0033 'International Tables Vol C Tables 4.2.6.8 and 6.1.1.4'
O O 0.0106 0.0060 'International Tables Vol C Tables 4.2.6.8 and 6.1.1.4'

loop_
_geom_angle_atom_site_label_1
_geom_angle_atom_site_label_2
_geom_angle_atom_site_label_3
_geom_angle
_geom_angle_site_symmetry_1
_geom_angle_site_symmetry_3
_geom_angle_publ_flag
C8 N1 C9 123.56(12) . . ?
C8 N1 C20 128.19(12) . . ?
C9 N1 C20 108.14(11) . . ?
C3 C2 C7 120.73(14) . . ?
C3 C2 C1 120.3(4) . . ?
C3 C2 Br1 118.82(11) . . ?
C7 C2 C1 119.0(4) . . ?
C7 C2 Br1 120.45(11) . . ?
C2 C3 H3 120.1 . . ?
C4 C3 C2 119.71(13) . . ?
C4 C3 H3 120.1 . . ?
C3 C4 H4 119.9 . . ?
C3 C4 C5 120.16(13) . . ?
C5 C4 H4 119.9 . . ?
C4 C5 C8 117.99(12) . . ?
C6 C5 C4 119.52(13) . . ?
C6 C5 C8 122.22(12) . . ?
C5 C6 H6 119.7 . . ?
C7 C6 C5 120.51(12) . . ?
C7 C6 H6 119.7 . . ?
C2 C7 H7 120.4 . . ?
C6 C7 C2 119.28(13) . . ?
C6 C7 H7 120.4 . . ?
O1 C8 N1 120.36(13) . . ?
O1 C8 C5 121.37(12) . . ?
N1 C8 C5 118.20(12) . . ?
C10 C9 N1 129.83(12) . . ?
C10 C9 C14 121.67(13) . . ?
C14 C9 N1 108.49(12) . . ?
C9 C10 H10 121.3 . . ?
C11 C10 C9 117.33(13) . . ?
C11 C10 H10 121.3 . . ?
C10 C11 H11 119.1 . . ?
C10 C11 C12 121.81(15) . . ?
C12 C11 H11 119.1 . . ?
C11 C12 H12 119.8 . . ?
C13 C12 C11 120.43(14) . . ?
C13 C12 H12 119.8 . . ?
C12 C13 H13 120.6 . . ?
C12 C13 C14 118.87(13) . . ?
C14 C13 H13 120.6 . . ?
C9 C14 C15 107.36(12) . . ?
C13 C14 C9 119.89(13) . . ?
C13 C14 C15 132.70(12) . . ?
C16 C15 C14 132.17(13) . . ?
C16 C15 C20 119.92(13) . . ?
C20 C15 C14 107.69(11) . . ?
C15 C16 H16 120.6 . . ?
C17 C16 C15 118.80(13) . . ?
C17 C16 H16 120.6 . . ?
C16 C17 H17 119.7 . . ?
C16 C17 C18 120.64(13) . . ?
C18 C17 H17 119.7 . . ?
C17 C18 H18 119.2 . . ?
C19 C18 C17 121.60(14) . . ?
C19 C18 H18 119.2 . . ?
C18 C19 H19 121.3 . . ?
C18 C19 C20 117.49(13) . . ?
C20 C19 H19 121.3 . . ?
C15 C20 N1 108.15(12) . . ?
C19 C20 N1 130.06(12) . . ?
C19 C20 C15 121.53(12) . . ?
C2 C1 H1A 109.5 . . ?
C2 C1 H1B 109.5 . . ?
C2 C1 H1C 109.5 . . ?
H1A C1 H1B 109.5 . . ?
H1A C1 H1C 109.5 . . ?
H1B C1 H1C 109.5 . . ?

loop_
_geom_bond_atom_site_label_1
_geom_bond_atom_site_label_2
_geom_bond_distance
_geom_bond_site_symmetry_2
_geom_bond_publ_flag
O1 C8 1.2153(17) . ?
N1 C8 1.3984(16) . ?
N1 C9 1.4164(18) . ?
N1 C20 1.4220(17) . ?
C2 C3 1.393(2) . ?
C2 C7 1.3949(19) . ?
C2 C1 1.600(9) . ?
C2 Br1 1.8659(15) . ?
C3 H3 0.9500 . ?
C3 C4 1.386(2) . ?
C4 H4 0.9500 . ?
C4 C5 1.3997(18) . ?
C5 C6 1.3982(19) . ?
C5 C8 1.488(2) . ?
C6 H6 0.9500 . ?
C6 C7 1.388(2) . ?
C7 H7 0.9500 . ?
C9 C10 1.390(2) . ?
C9 C14 1.4087(18) . ?
C10 H10 0.9500 . ?
C10 C11 1.388(2) . ?
C11 H11 0.9500 . ?
C11 C12 1.400(2) . ?
C12 H12 0.9500 . ?
C12 C13 1.385(2) . ?
C13 H13 0.9500 . ?
C13 C14 1.394(2) . ?
C14 C15 1.449(2) . ?
C15 C16 1.3973(18) . ?
C15 C20 1.4091(18) . ?
C16 H16 0.9500 . ?
C16 C17 1.384(2) . ?
C17 H17 0.9500 . ?
C17 C18 1.400(2) . ?
C18 H18 0.9500 . ?
C18 C19 1.3913(19) . ?
C19 H19 0.9500 . ?
C19 C20 1.391(2) . ?
C1 H1A 0.9800 . ?
C1 H1B 0.9800 . ?
C1 H1C 0.9800 . ?

loop_
_geom_torsion_atom_site_label_1
_geom_torsion_atom_site_label_2
_geom_torsion_atom_site_label_3
_geom_torsion_atom_site_label_4
_geom_torsion
_geom_torsion_site_symmetry_1
_geom_torsion_site_symmetry_2
_geom_torsion_site_symmetry_3
_geom_torsion_site_symmetry_4
_geom_torsion_publ_flag
N1 C9 C10 C11 178.63(13) . . . . ?
N1 C9 C14 C13 -178.23(12) . . . . ?
N1 C9 C14 C15 3.73(14) . . . . ?
C2 C3 C4 C5 2.0(2) . . . . ?
C3 C2 C7 C6 -2.6(2) . . . . ?
C3 C4 C5 C6 -3.0(2) . . . . ?
C3 C4 C5 C8 -177.15(12) . . . . ?
C4 C5 C6 C7 1.2(2) . . . . ?
C4 C5 C8 O1 37.8(2) . . . . ?
C4 C5 C8 N1 -145.10(13) . . . . ?
C5 C6 C7 C2 1.6(2) . . . . ?
C6 C5 C8 O1 -136.11(15) . . . . ?
C6 C5 C8 N1 40.95(19) . . . . ?
C7 C2 C3 C4 0.8(2) . . . . ?
C8 N1 C9 C10 0.6(2) . . . . ?
C8 N1 C9 C14 179.38(12) . . . . ?
C8 N1 C20 C15 179.26(12) . . . . ?
C8 N1 C20 C19 5.2(2) . . . . ?
C8 C5 C6 C7 175.10(12) . . . . ?
C9 N1 C8 O1 24.9(2) . . . . ?
C9 N1 C8 C5 -152.20(12) . . . . ?
C9 N1 C20 C15 3.15(14) . . . . ?
C9 N1 C20 C19 -170.89(14) . . . . ?
C9 C10 C11 C12 -0.6(2) . . . . ?
C9 C14 C15 C16 172.74(14) . . . . ?
C9 C14 C15 C20 -1.78(15) . . . . ?
C10 C9 C14 C13 0.6(2) . . . . ?
C10 C9 C14 C15 -177.40(12) . . . . ?
C10 C11 C12 C13 0.5(2) . . . . ?
C11 C12 C13 C14 0.2(2) . . . . ?
C12 C13 C14 C9 -0.7(2) . . . . ?
C12 C13 C14 C15 176.73(14) . . . . ?
C13 C14 C15 C16 -4.9(3) . . . . ?
C13 C14 C15 C20 -179.47(14) . . . . ?
C14 C9 C10 C11 0.0(2) . . . . ?
C14 C15 C16 C17 -173.81(14) . . . . ?
C14 C15 C20 N1 -0.85(14) . . . . ?
C14 C15 C20 C19 173.81(12) . . . . ?
C15 C16 C17 C18 0.9(2) . . . . ?
C16 C15 C20 N1 -176.16(12) . . . . ?
C16 C15 C20 C19 -1.5(2) . . . . ?
C16 C17 C18 C19 -0.7(2) . . . . ?
C17 C18 C19 C20 -0.6(2) . . . . ?
C18 C19 C20 N1 175.06(13) . . . . ?
C18 C19 C20 C15 1.7(2) . . . . ?
C20 N1 C8 O1 -150.67(14) . . . . ?
C20 N1 C8 C5 32.24(19) . . . . ?
C20 N1 C9 C10 176.97(14) . . . . ?
C20 N1 C9 C14 -4.29(14) . . . . ?
C20 C15 C16 C17 0.2(2) . . . . ?
C1 C2 C3 C4 -178.0(4) . . . . ?
C1 C2 C7 C6 176.2(4) . . . . ?
Br1 C2 C3 C4 -179.08(11) . . . . ?
Br1 C2 C7 C6 177.30(10) . . . . ?
